data_7153594
loop_
_publ_author_name
'Thomas, Claudia'
'Kataeva, Olga'
'Schmidt, Arndt W.'
'Kn\"olker, Hans-Joachim'

_publ_section_title
;
 Regioselective prenylation of bromocarbazoles by palladium(0)-catalysed
 cross coupling - synthesis of O-methylsiamenol, O-methylmicromeline and
 carquinostatin A.
;
_journal_issue 6
_journal_name_full 'Organic &amp; biomolecular chemistry'
_journal_page_first 872
_journal_page_last 875
_journal_paper_doi 10.1039/c3ob42297f
_journal_volume 12
_journal_year 2014
_chemical_formula_moiety 'C17 H17 N1'
_chemical_formula_sum 'C17 H17 N'
_chemical_formula_weight 235.32
_chemical_name_systematic
; 
 ? 
;
_space_group_IT_number 15
_symmetry_cell_setting monoclinic
_symmetry_space_group_name_Hall '-C 2yc'
_symmetry_space_group_name_H-M 'C 1 2/c 1'
_atom_sites_solution_hydrogens geom
_atom_sites_solution_primary direct
_atom_sites_solution_secondary difmap
_audit_creation_method SHELXL-97
_cell_angle_alpha 90.00
_cell_angle_beta 90.930(10)
_cell_angle_gamma 90.00
_cell_formula_units_Z 24
_cell_length_a 59.250(11)
_cell_length_b 5.953(2)
_cell_length_c 22.550(4)
_cell_measurement_reflns_used 1934
_cell_measurement_temperature 198(2)
_cell_measurement_theta_max 20.05
_cell_measurement_theta_min 2.26
_cell_volume 7953(3)
_computing_cell_refinement 'APEX2  v2, 1-4  (Bruker AXS, 2005-2007)'
_computing_data_collection 'APEX2  v2, 1-4  (Bruker AXS, 2005-2007)'
_computing_data_reduction 'SAINT NT v6.0 (Bruker AXS, 2003)'
_computing_molecular_graphics 'ORTEP-3 for Windows (Farrugia, 1997)'
_computing_publication_material 'WinGX (Farrugia 1999), enCIFer (Allen et al. 2004)'
_computing_structure_refinement 'SHELXL-97 (Sheldrick, 1997), WinGX (Farrugia 1999), PLATON (Spek 2005)'
_computing_structure_solution 'SIR2004 (Burla et al., 2005)'
_diffrn_ambient_temperature 198(2)
_diffrn_measured_fraction_theta_full 0.977
_diffrn_measured_fraction_theta_max 0.977
_diffrn_measurement_device 'Bruker Kappa APEX II CCD'
_diffrn_measurement_device_type 'CCD area detector'
_diffrn_measurement_method '0.5 deg frames in phi and omega'
_diffrn_radiation_monochromator graphite
_diffrn_radiation_source 'fine-focus sealed tube'
_diffrn_radiation_type MoK\a
_diffrn_radiation_wavelength 0.71073
_diffrn_reflns_av_R_equivalents 0.1229
_diffrn_reflns_av_sigmaI/netI 0.1896
_diffrn_reflns_limit_h_max 70
_diffrn_reflns_limit_h_min -69
_diffrn_reflns_limit_k_max 4
_diffrn_reflns_limit_k_min -7
_diffrn_reflns_limit_l_max 26
_diffrn_reflns_limit_l_min -26
_diffrn_reflns_number 30780
_diffrn_reflns_theta_full 25.00
_diffrn_reflns_theta_max 25.00
_diffrn_reflns_theta_min 1.37
_exptl_absorpt_coefficient_mu 0.068
_exptl_absorpt_correction_T_max 0.9980
_exptl_absorpt_correction_T_min 0.9693
_exptl_absorpt_correction_type multi-scan
_exptl_absorpt_process_details 'SADABS version 2.10 (Sheldrick,Bruker AXS Inc.,2002)'
_exptl_crystal_colour colorless
_exptl_crystal_density_diffrn 1.179
_exptl_crystal_density_method 'not measured'
_exptl_crystal_description plate
_exptl_crystal_F_000 3024
_exptl_crystal_size_max 0.46
_exptl_crystal_size_mid 0.16
_exptl_crystal_size_min 0.03
_refine_diff_density_max 0.323
_refine_diff_density_min -0.297
_refine_diff_density_rms 0.073
_refine_ls_extinction_coef 0.0012(2)
_refine_ls_extinction_expression Fc^*^=kFc[1+0.001xFc^2^\l^3^/sin(2\q)]^-1/4^
_refine_ls_extinction_method SHELXL
_refine_ls_goodness_of_fit_ref 0.918
_refine_ls_hydrogen_treatment constr
_refine_ls_matrix_type full
_refine_ls_number_parameters 498
_refine_ls_number_reflns 6825
_refine_ls_number_restraints 2
_refine_ls_restrained_S_all 0.918
_refine_ls_R_factor_all 0.2163
_refine_ls_R_factor_gt 0.0884
_refine_ls_shift/su_max 0.000
_refine_ls_shift/su_mean 0.000
_refine_ls_structure_factor_coef Fsqd
_refine_ls_weighting_details 'calc w=1/[\s^2^(Fo^2^)+(0.1425P)^2^+0.0000P] where P=(Fo^2^+2Fc^2^)/3'
_refine_ls_weighting_scheme calc
_refine_ls_wR_factor_gt 0.2424
_refine_ls_wR_factor_ref 0.2900
_reflns_number_gt 2485
_reflns_number_total 6825
_reflns_threshold_expression >2sigma(I)
_cod_data_source_file c3ob42297f.txt
_cod_data_source_block shelxl
_cod_depositor_comments
;
The following automatic conversions were performed:

'_refine_ls_hydrogen_treatment' value 'constr.' was replaced with the
value 'constr' as specified in the replacement file
'src/cod-tools/trunk/data/replacement-values/replacement_values.lst'.

Automatic conversion script
Id: cif_fix_values 5376 2017-05-30 11:51:03Z andrius 
;
_cod_original_sg_symbol_H-M C2/c
_cod_database_code 7153594

loop_
_symmetry_equiv_pos_as_xyz
'x, y, z'
'-x, y, -z+1/2'
'x+1/2, y+1/2, z'
'-x+1/2, y+1/2, -z+1/2'
'-x, -y, -z'
'x, -y, z-1/2'
'-x+1/2, -y+1/2, -z'
'x+1/2, -y+1/2, z-1/2'

loop_
_atom_site_label
_atom_site_type_symbol
_atom_site_fract_x
_atom_site_fract_y
_atom_site_fract_z
_atom_site_U_iso_or_equiv
_atom_site_adp_type
_atom_site_occupancy
_atom_site_symmetry_multiplicity
_atom_site_calc_flag
_atom_site_refinement_flags
_atom_site_disorder_assembly
_atom_site_disorder_group
C1A C 0.16470(10) -0.0456(10) 0.3948(2) 0.0464(16) Uani 1 1 d . . .
H1AA H 0.1665 -0.1818 0.4163 0.056 Uiso 1 1 calc R . .
C2A C 0.18296(10) 0.0681(10) 0.3729(2) 0.0443(15) Uani 1 1 d . . .
H2AA H 0.1976 0.0082 0.3798 0.053 Uiso 1 1 calc R . .
C3A C 0.18082(9) 0.2686(9) 0.3408(2) 0.0383(14) Uani 1 1 d . . .
C4A C 0.15980(9) 0.3610(9) 0.3317(2) 0.0337(14) Uani 1 1 d . . .
H4AA H 0.1583 0.4996 0.3112 0.040 Uiso 1 1 calc R . .
C5A C 0.14062(9) 0.2506(9) 0.3527(2) 0.0329(13) Uani 1 1 d . . .
C6A C 0.11698(9) 0.2960(9) 0.3510(2) 0.0317(13) Uani 1 1 d . . .
C7A C 0.10365(9) 0.4695(9) 0.3276(2) 0.0403(15) Uani 1 1 d . . .
H7AA H 0.1105 0.5917 0.3075 0.048 Uiso 1 1 calc R . .
C8A C 0.08065(9) 0.4619(10) 0.3339(2) 0.0409(15) Uani 1 1 d . . .
H8AA H 0.0716 0.5798 0.3179 0.049 Uiso 1 1 calc R . .
C9A C 0.07048(10) 0.2868(11) 0.3629(3) 0.0523(17) Uani 1 1 d . . .
H9AA H 0.0545 0.2872 0.3669 0.063 Uiso 1 1 calc R . .
C10A C 0.08299(10) 0.1084(10) 0.3865(2) 0.0435(15) Uani 1 1 d . . .
H10A H 0.0760 -0.0137 0.4060 0.052 Uiso 1 1 calc R . .
C11A C 0.10578(10) 0.1181(10) 0.3801(2) 0.0402(15) Uani 1 1 d . . .
N12A N 0.12249(8) -0.0291(8) 0.4000(2) 0.0442(13) Uani 1 1 d . . .
H12A H 0.1200 -0.1536 0.4199 0.053 Uiso 1 1 calc R . .
C13A C 0.14340(10) 0.0465(9) 0.3843(2) 0.0386(14) Uani 1 1 d . . .
C14A C 0.20281(9) 0.3867(10) 0.3204(3) 0.0456(16) Uani 1 1 d . . .
C15A C 0.21716(11) 0.2069(10) 0.2910(3) 0.0552(18) Uani 1 1 d . . .
H15A H 0.2104 0.1280 0.2587 0.066 Uiso 1 1 calc R . .
C16A C 0.23761(13) 0.1510(12) 0.3057(4) 0.089(3) Uani 1 1 d . . .
H16A H 0.2451 0.2248 0.3378 0.107 Uiso 1 1 calc R . .
H16B H 0.2451 0.0360 0.2845 0.107 Uiso 1 1 calc R . .
C17A C 0.19787(10) 0.5657(10) 0.2737(3) 0.0539(17) Uani 1 1 d . . .
H17A H 0.2121 0.6253 0.2588 0.081 Uiso 1 1 calc R . .
H17B H 0.1892 0.6878 0.2915 0.081 Uiso 1 1 calc R . .
H17C H 0.1891 0.4994 0.2409 0.081 Uiso 1 1 calc R . .
C18A C 0.21453(10) 0.4902(10) 0.3735(3) 0.0553(18) Uani 1 1 d . . .
H18A H 0.2180 0.3729 0.4027 0.083 Uiso 1 1 calc R . .
H18B H 0.2046 0.6025 0.3913 0.083 Uiso 1 1 calc R . .
H18C H 0.2285 0.5624 0.3610 0.083 Uiso 1 1 calc R . .
C1B C 0.16578(13) 0.5358(11) 0.0011(3) 0.0606(19) Uani 1 1 d . . .
H1BA H 0.1680 0.6696 -0.0210 0.073 Uiso 1 1 calc R . .
C2B C 0.18395(12) 0.4184(10) 0.0246(3) 0.0530(17) Uani 1 1 d . . .
H2BA H 0.1988 0.4743 0.0186 0.064 Uiso 1 1 calc R . .
C3B C 0.18124(10) 0.2175(10) 0.0573(2) 0.0465(16) Uani 1 1 d . A .
C4B C 0.15998(11) 0.1343(10) 0.0644(2) 0.0461(16) Uani 1 1 d . . .
H4BA H 0.1578 -0.0015 0.0856 0.055 Uiso 1 1 calc R . .
C5B C 0.14146(10) 0.2502(9) 0.0402(2) 0.0418(15) Uani 1 1 d . . .
C6B C 0.11721(11) 0.2080(10) 0.0401(2) 0.0444(16) Uani 1 1 d . . .
C7B C 0.10387(11) 0.0407(11) 0.0612(2) 0.0514(17) Uani 1 1 d . . .
H7BA H 0.1105 -0.0842 0.0810 0.062 Uiso 1 1 calc R . .
C8B C 0.08044(11) 0.0518(11) 0.0537(3) 0.0559(18) Uani 1 1 d . . .
H8BA H 0.0712 -0.0651 0.0684 0.067 Uiso 1 1 calc R . .
C9B C 0.07072(12) 0.2353(12) 0.0245(3) 0.0598(19) Uani 1 1 d . . .
H9BA H 0.0548 0.2416 0.0194 0.072 Uiso 1 1 calc R . .
C10B C 0.08386(13) 0.4087(12) 0.0029(3) 0.061(2) Uani 1 1 d . . .
H10B H 0.0772 0.5339 -0.0168 0.073 Uiso 1 1 calc R . .
C11B C 0.10679(12) 0.3938(11) 0.0107(2) 0.0511(17) Uani 1 1 d . . .
N12B N 0.12392(10) 0.5360(9) -0.0075(2) 0.0617(16) Uani 1 1 d . . .
H12B H 0.1217 0.6606 -0.0278 0.074 Uiso 1 1 calc R . .
C13B C 0.14472(12) 0.4563(10) 0.0103(3) 0.0497(16) Uani 1 1 d . . .
C14B C 0.20256(11) 0.1006(11) 0.0824(3) 0.0559(18) Uani 1 1 d D . .
C15B C 0.21441(14) -0.0072(12) 0.0302(4) 0.077(2) Uani 0.895(13) 1 d PD A 1
H15B H 0.2050 -0.1037 0.0070 0.093 Uiso 0.895(13) 1 calc PR A 1
C16B C 0.23368(19) 0.0074(17) 0.0127(5) 0.112(4) Uani 0.895(13) 1 d PD A 1
H16C H 0.2443 0.1003 0.0331 0.134 Uiso 0.895(13) 1 calc PR A 1
H16D H 0.2381 -0.0740 -0.0214 0.134 Uiso 0.895(13) 1 calc PR A 1
C15D C 0.21441(14) -0.0072(12) 0.0302(4) 0.077(2) Uani 0.105(13) 1 d PD A 2
H15D H 0.2233 -0.1346 0.0406 0.093 Uiso 0.105(13) 1 calc PR A 2
C16D C 0.2146(12) 0.039(10) -0.0223(8) 0.112(4) Uani 0.105(13) 1 d PD A 2
H16E H 0.2063 0.1643 -0.0369 0.134 Uiso 0.105(13) 1 calc PR A 2
H16F H 0.2232 -0.0493 -0.0488 0.134 Uiso 0.105(13) 1 calc PR A 2
C17B C 0.19671(11) -0.0834(11) 0.1273(3) 0.0642(19) Uani 1 1 d . A .
H17D H 0.1864 -0.1918 0.1086 0.096 Uiso 1 1 calc R . .
H17E H 0.1895 -0.0153 0.1616 0.096 Uiso 1 1 calc R . .
H17F H 0.2106 -0.1604 0.1402 0.096 Uiso 1 1 calc R . .
C18B C 0.21799(11) 0.2690(11) 0.1153(3) 0.073(2) Uani 1 1 d . A .
H18D H 0.2241 0.3769 0.0868 0.110 Uiso 1 1 calc R . .
H18E H 0.2305 0.1880 0.1347 0.110 Uiso 1 1 calc R . .
H18F H 0.2093 0.3492 0.1452 0.110 Uiso 1 1 calc R . .
C1C C 0.04273(11) 1.0607(11) 0.2168(3) 0.0513(17) Uani 1 1 d . . .
H1CA H 0.0404 1.1970 0.2377 0.062 Uiso 1 1 calc R . .
C2C C 0.02483(10) 0.9502(10) 0.1894(3) 0.0524(17) Uani 1 1 d . . .
H2CA H 0.0101 1.0123 0.1921 0.063 Uiso 1 1 calc R . .
C3C C 0.02770(10) 0.7473(10) 0.1573(3) 0.0505(16) Uani 1 1 d . . .
C4C C 0.04899(10) 0.6552(10) 0.1561(2) 0.0440(16) Uani 1 1 d . . .
H4CA H 0.0512 0.5170 0.1359 0.053 Uiso 1 1 calc R . .
C5C C 0.06732(9) 0.7601(10) 0.1836(2) 0.0393(14) Uani 1 1 d . . .
C6C C 0.09094(10) 0.7186(9) 0.1854(2) 0.0375(14) Uani 1 1 d . . .
C7C C 0.10487(10) 0.5452(10) 0.1650(2) 0.0453(16) Uani 1 1 d . . .
H7CA H 0.0983 0.4196 0.1453 0.054 Uiso 1 1 calc R . .
C8C C 0.12775(11) 0.5549(11) 0.1733(3) 0.0512(17) Uani 1 1 d . . .
H8CA H 0.1370 0.4352 0.1601 0.061 Uiso 1 1 calc R . .
C9C C 0.13746(10) 0.7429(12) 0.2013(3) 0.0550(18) Uani 1 1 d . . .
H9CA H 0.1534 0.7507 0.2053 0.066 Uiso 1 1 calc R . .
C10C C 0.12469(10) 0.9163(11) 0.2231(2) 0.0469(16) Uani 1 1 d . . .
H10C H 0.1315 1.0413 0.2426 0.056 Uiso 1 1 calc R . .
C11C C 0.10133(10) 0.9003(11) 0.2154(2) 0.0419(15) Uani 1 1 d . . .
N12C N 0.08458(9) 1.0458(8) 0.2314(2) 0.0496(13) Uani 1 1 d . . .
H12C H 0.0868 1.1721 0.2510 0.059 Uiso 1 1 calc R . .
C13C C 0.06407(10) 0.9674(10) 0.2128(2) 0.0401(15) Uani 1 1 d . . .
C14C C 0.00729(10) 0.6483(11) 0.1245(3) 0.0553(18) Uani 1 1 d . . .
C15C C -0.00353(12) 0.8300(12) 0.0867(3) 0.069(2) Uani 1 1 d . . .
H15C H 0.0059 0.9010 0.0586 0.083 Uiso 1 1 calc R . .
C16C C -0.02478(13) 0.9009(15) 0.0888(4) 0.110(3) Uani 1 1 d . . .
H16I H -0.0349 0.8356 0.1161 0.133 Uiso 1 1 calc R . .
H16J H -0.0299 1.0169 0.0629 0.133 Uiso 1 1 calc R . .
C17C C 0.01361(11) 0.4593(12) 0.0827(3) 0.075(2) Uani 1 1 d . . .
H17G H 0.0229 0.5192 0.0508 0.113 Uiso 1 1 calc R . .
H17H H -0.0001 0.3920 0.0658 0.113 Uiso 1 1 calc R . .
H17I H 0.0222 0.3447 0.1047 0.113 Uiso 1 1 calc R . .
C18C C -0.00896(12) 0.5503(13) 0.1713(3) 0.087(3) Uani 1 1 d . . .
H18G H -0.0004 0.4545 0.1991 0.131 Uiso 1 1 calc R . .
H18H H -0.0207 0.4611 0.1513 0.131 Uiso 1 1 calc R . .
H18I H -0.0160 0.6735 0.1932 0.131 Uiso 1 1 calc R . .

loop_
_atom_site_aniso_label
_atom_site_aniso_U_11
_atom_site_aniso_U_22
_atom_site_aniso_U_33
_atom_site_aniso_U_23
_atom_site_aniso_U_13
_atom_site_aniso_U_12
C1A 0.054(4) 0.040(4) 0.046(4) 0.002(3) 0.005(3) -0.002(3)
C2A 0.043(4) 0.041(4) 0.048(4) 0.001(3) -0.001(3) 0.007(3)
C3A 0.049(4) 0.023(4) 0.043(3) -0.001(3) 0.005(3) -0.005(3)
C4A 0.041(4) 0.019(3) 0.041(3) 0.003(3) 0.004(3) -0.002(3)
C5A 0.048(4) 0.023(3) 0.027(3) -0.005(3) -0.003(3) 0.000(3)
C6A 0.046(4) 0.019(3) 0.029(3) 0.004(3) 0.000(3) -0.005(3)
C7A 0.049(4) 0.035(4) 0.037(3) 0.002(3) -0.002(3) 0.001(3)
C8A 0.041(4) 0.039(4) 0.043(3) -0.004(3) 0.002(3) 0.003(3)
C9A 0.046(4) 0.066(5) 0.045(4) -0.008(4) 0.008(3) -0.007(4)
C10A 0.045(4) 0.038(4) 0.048(4) 0.004(3) 0.005(3) -0.004(3)
C11A 0.054(4) 0.036(4) 0.030(3) -0.004(3) -0.005(3) -0.008(3)
N12A 0.049(3) 0.039(3) 0.045(3) 0.013(2) 0.001(2) -0.010(3)
C13A 0.049(4) 0.032(4) 0.035(3) 0.003(3) -0.001(3) -0.003(3)
C14A 0.043(4) 0.041(4) 0.052(4) 0.001(3) 0.007(3) 0.003(3)
C15A 0.052(4) 0.036(4) 0.078(5) 0.006(3) 0.017(4) 0.009(3)
C16A 0.076(6) 0.062(5) 0.131(7) -0.010(5) 0.026(5) 0.017(4)
C17A 0.041(4) 0.044(4) 0.077(5) 0.012(4) 0.009(3) -0.003(3)
C18A 0.046(4) 0.042(4) 0.077(5) 0.004(4) -0.003(3) -0.007(3)
C1B 0.096(6) 0.033(4) 0.053(4) 0.009(3) 0.001(4) -0.010(4)
C2B 0.071(5) 0.039(4) 0.049(4) 0.001(3) 0.008(3) -0.009(4)
C3B 0.058(4) 0.044(4) 0.038(3) -0.004(3) 0.001(3) 0.005(3)
C4B 0.066(5) 0.034(4) 0.038(4) -0.001(3) 0.009(3) 0.000(3)
C5B 0.063(4) 0.027(4) 0.035(3) 0.003(3) 0.007(3) 0.001(3)
C6B 0.064(5) 0.036(4) 0.033(3) -0.001(3) 0.007(3) 0.011(3)
C7B 0.074(5) 0.050(5) 0.030(3) 0.000(3) 0.003(3) 0.014(4)
C8B 0.068(5) 0.060(5) 0.040(4) -0.002(4) 0.006(3) -0.002(4)
C9B 0.070(5) 0.063(5) 0.047(4) -0.006(4) 0.000(3) 0.013(4)
C10B 0.087(6) 0.057(5) 0.038(4) -0.002(4) -0.008(4) 0.031(4)
C11B 0.078(5) 0.048(5) 0.027(3) -0.002(3) 0.002(3) 0.013(4)
N12B 0.095(5) 0.043(4) 0.048(3) 0.009(3) -0.002(3) 0.012(3)
C13B 0.077(5) 0.034(4) 0.039(4) 0.002(3) 0.004(3) 0.009(4)
C14B 0.057(4) 0.053(5) 0.057(4) 0.000(4) 0.005(3) -0.002(4)
C15B 0.081(6) 0.049(5) 0.103(7) -0.001(4) 0.025(5) 0.002(4)
C16B 0.113(10) 0.095(8) 0.129(10) -0.002(7) 0.034(7) 0.029(7)
C15D 0.081(6) 0.049(5) 0.103(7) -0.001(4) 0.025(5) 0.002(4)
C16D 0.113(10) 0.095(8) 0.129(10) -0.002(7) 0.034(7) 0.029(7)
C17B 0.068(5) 0.050(5) 0.075(5) 0.009(4) -0.001(4) 0.010(4)
C18B 0.086(6) 0.051(5) 0.082(5) 0.002(4) -0.007(4) 0.009(4)
C1C 0.066(5) 0.044(4) 0.045(4) -0.008(3) -0.003(3) -0.002(4)
C2C 0.048(4) 0.044(4) 0.065(4) -0.004(4) -0.003(3) 0.007(3)
C3C 0.058(4) 0.044(4) 0.049(4) -0.007(3) 0.002(3) 0.000(3)
C4C 0.052(4) 0.033(4) 0.048(4) -0.001(3) 0.000(3) -0.003(3)
C5C 0.044(4) 0.039(4) 0.035(3) 0.001(3) -0.003(3) -0.002(3)
C6C 0.057(4) 0.027(4) 0.028(3) 0.003(3) 0.000(3) -0.006(3)
C7C 0.056(4) 0.039(4) 0.041(3) 0.000(3) 0.003(3) 0.000(3)
C8C 0.060(5) 0.045(4) 0.049(4) -0.008(3) -0.005(3) 0.008(3)
C9C 0.045(4) 0.078(5) 0.043(4) 0.010(4) 0.002(3) -0.004(4)
C10C 0.058(4) 0.047(4) 0.036(3) -0.004(3) -0.004(3) -0.004(3)
C11C 0.043(4) 0.051(4) 0.032(3) 0.006(3) 0.001(3) 0.003(3)
N12C 0.066(4) 0.037(3) 0.046(3) -0.012(3) 0.000(3) -0.004(3)
C13C 0.049(4) 0.033(4) 0.038(3) -0.002(3) -0.001(3) -0.005(3)
C14C 0.046(4) 0.049(4) 0.071(5) -0.012(4) -0.010(3) 0.003(3)
C15C 0.055(5) 0.059(5) 0.094(6) -0.015(4) -0.023(4) 0.010(4)
C16C 0.061(6) 0.123(8) 0.146(9) -0.014(7) -0.025(5) 0.013(5)
C17C 0.062(5) 0.079(6) 0.084(5) -0.025(5) -0.024(4) 0.002(4)
C18C 0.073(5) 0.093(6) 0.095(6) -0.014(5) 0.006(4) -0.049(5)

loop_
_atom_type_symbol
_atom_type_description
_atom_type_scat_dispersion_real
_atom_type_scat_dispersion_imag
_atom_type_scat_source
C C 0.0033 0.0016 'International Tables Vol C Tables 4.2.6.8 and 6.1.1.4'
H H 0.0000 0.0000 'International Tables Vol C Tables 4.2.6.8 and 6.1.1.4'
N N 0.0061 0.0033 'International Tables Vol C Tables 4.2.6.8 and 6.1.1.4'

loop_
_geom_angle_atom_site_label_1
_geom_angle_atom_site_label_2
_geom_angle_atom_site_label_3
_geom_angle
C2A C1A C13A 117.5(6)
C2A C1A H1AA 121.3
C13A C1A H1AA 121.3
C1A C2A C3A 122.7(5)
C1A C2A H2AA 118.7
C3A C2A H2AA 118.7
C4A C3A C2A 119.5(5)
C4A C3A C14A 122.4(5)
C2A C3A C14A 117.9(5)
C3A C4A C5A 120.0(5)
C3A C4A H4AA 120.0
C5A C4A H4AA 120.0
C4A C5A C13A 118.9(5)
C4A C5A C6A 134.7(5)
C13A C5A C6A 106.4(5)
C7A C6A C11A 117.5(5)
C7A C6A C5A 134.3(5)
C11A C6A C5A 108.2(5)
C8A C7A C6A 119.4(5)
C8A C7A H7AA 120.3
C6A C7A H7AA 120.3
C7A C8A C9A 121.2(6)
C7A C8A H8AA 119.4
C9A C8A H8AA 119.4
C8A C9A C10A 121.6(6)
C8A C9A H9AA 119.2
C10A C9A H9AA 119.2
C11A C10A C9A 116.7(5)
C11A C10A H10A 121.7
C9A C10A H10A 121.7
C10A C11A N12A 129.9(5)
C10A C11A C6A 123.6(6)
N12A C11A C6A 106.5(5)
C13A N12A C11A 110.6(5)
C13A N12A H12A 124.7
C11A N12A H12A 124.7
N12A C13A C1A 130.3(5)
N12A C13A C5A 108.3(5)
C1A C13A C5A 121.4(5)
C18A C14A C17A 110.1(5)
C18A C14A C15A 112.3(5)
C17A C14A C15A 107.1(5)
C18A C14A C3A 109.1(5)
C17A C14A C3A 111.6(5)
C15A C14A C3A 106.7(5)
C16A C15A C14A 126.6(7)
C16A C15A H15A 116.7
C14A C15A H15A 116.7
C15A C16A H16A 120.0
C15A C16A H16B 120.0
H16A C16A H16B 120.0
C14A C17A H17A 109.5
C14A C17A H17B 109.5
H17A C17A H17B 109.5
C14A C17A H17C 109.5
H17A C17A H17C 109.5
H17B C17A H17C 109.5
C14A C18A H18A 109.5
C14A C18A H18B 109.5
H18A C18A H18B 109.5
C14A C18A H18C 109.5
H18A C18A H18C 109.5
H18B C18A H18C 109.5
C13B C1B C2B 118.6(6)
C13B C1B H1BA 120.7
C2B C1B H1BA 120.7
C1B C2B C3B 122.2(6)
C1B C2B H2BA 118.9
C3B C2B H2BA 118.9
C4B C3B C2B 118.7(6)
C4B C3B C14B 123.0(6)
C2B C3B C14B 118.2(6)
C3B C4B C5B 119.6(6)
C3B C4B H4BA 120.2
C5B C4B H4BA 120.2
C4B C5B C13B 120.1(6)
C4B C5B C6B 133.0(5)
C13B C5B C6B 106.9(5)
C7B C6B C11B 118.7(6)
C7B C6B C5B 134.7(6)
C11B C6B C5B 106.6(6)
C6B C7B C8B 120.3(6)
C6B C7B H7BA 119.8
C8B C7B H7BA 119.8
C9B C8B C7B 119.7(6)
C9B C8B H8BA 120.1
C7B C8B H8BA 120.1
C10B C9B C8B 121.3(6)
C10B C9B H9BA 119.4
C8B C9B H9BA 119.4
C11B C10B C9B 117.9(6)
C11B C10B H10B 121.1
C9B C10B H10B 121.1
C10B C11B N12B 130.6(6)
C10B C11B C6B 122.1(7)
N12B C11B C6B 107.3(6)
C13B N12B C11B 111.1(5)
C13B N12B H12B 124.5
C11B N12B H12B 124.5
C1B C13B N12B 131.2(6)
C1B C13B C5B 120.6(6)
N12B C13B C5B 108.1(6)
C15B C14B C17B 108.7(5)
C15B C14B C18B 111.7(6)
C17B C14B C18B 106.6(5)
C15B C14B C3B 107.0(5)
C17B C14B C3B 111.8(5)
C18B C14B C3B 111.1(5)
C16B C15B C14B 131.9(9)
C16B C15B H15B 114.1
C14B C15B H15B 114.1
C15B C16B H16C 120.0
C15B C16B H16D 120.0
H16C C16B H16D 120.0
H16E C16D H16F 120.0
C14B C17B H17D 109.5
C14B C17B H17E 109.5
H17D C17B H17E 109.5
C14B C17B H17F 109.5
H17D C17B H17F 109.5
H17E C17B H17F 109.5
C14B C18B H18D 109.5
C14B C18B H18E 109.5
H18D C18B H18E 109.5
C14B C18B H18F 109.5
H18D C18B H18F 109.5
H18E C18B H18F 109.5
C2C C1C C13C 118.3(6)
C2C C1C H1CA 120.9
C13C C1C H1CA 120.9
C1C C2C C3C 122.3(6)
C1C C2C H2CA 118.8
C3C C2C H2CA 118.8
C4C C3C C2C 117.8(6)
C4C C3C C14C 123.8(6)
C2C C3C C14C 118.4(6)
C3C C4C C5C 121.4(6)
C3C C4C H4CA 119.3
C5C C4C H4CA 119.3
C4C C5C C13C 119.3(5)
C4C C5C C6C 134.1(6)
C13C C5C C6C 106.3(5)
C7C C6C C11C 117.8(6)
C7C C6C C5C 134.7(5)
C11C C6C C5C 107.6(5)
C8C C7C C6C 120.8(6)
C8C C7C H7CA 119.6
C6C C7C H7CA 119.6
C7C C8C C9C 119.6(6)
C7C C8C H8CA 120.2
C9C C8C H8CA 120.2
C10C C9C C8C 122.4(6)
C10C C9C H9CA 118.8
C8C C9C H9CA 118.8
C9C C10C C11C 117.0(6)
C9C C10C H10C 121.5
C11C C10C H10C 121.5
N12C C11C C10C 130.1(6)
N12C C11C C6C 107.4(5)
C10C C11C C6C 122.5(6)
C13C N12C C11C 110.4(5)
C13C N12C H12C 124.8
C11C N12C H12C 124.8
N12C C13C C1C 130.8(6)
N12C C13C C5C 108.4(5)
C1C C13C C5C 120.8(5)
C15C C14C C17C 106.7(5)
C15C C14C C3C 108.8(5)
C17C C14C C3C 112.7(5)
C15C C14C C18C 112.9(6)
C17C C14C C18C 107.8(6)
C3C C14C C18C 108.1(5)
C16C C15C C14C 126.9(8)
C16C C15C H15C 116.6
C14C C15C H15C 116.6
C15C C16C H16I 120.0
C15C C16C H16J 120.0
H16I C16C H16J 120.0
C14C C17C H17G 109.5
C14C C17C H17H 109.5
H17G C17C H17H 109.5
C14C C17C H17I 109.5
H17G C17C H17I 109.5
H17H C17C H17I 109.5
C14C C18C H18G 109.5
C14C C18C H18H 109.5
H18G C18C H18H 109.5
C14C C18C H18I 109.5
H18G C18C H18I 109.5
H18H C18C H18I 109.5

loop_
_geom_bond_atom_site_label_1
_geom_bond_atom_site_label_2
_geom_bond_distance
C1A C2A 1.374(7)
C1A C13A 1.393(7)
C1A H1AA 0.9500
C2A C3A 1.401(7)
C2A H2AA 0.9500
C3A C4A 1.373(7)
C3A C14A 1.557(7)
C4A C5A 1.402(7)
C4A H4AA 0.9500
C5A C13A 1.416(7)
C5A C6A 1.426(7)
C6A C7A 1.399(7)
C6A C11A 1.416(7)
C7A C8A 1.373(7)
C7A H7AA 0.9500
C8A C9A 1.375(8)
C8A H8AA 0.9500
C9A C10A 1.395(8)
C9A H9AA 0.9500
C10A C11A 1.361(7)
C10A H10A 0.9500
C11A N12A 1.391(7)
N12A C13A 1.370(7)
N12A H12A 0.8800
C14A C18A 1.506(8)
C14A C17A 1.523(8)
C14A C15A 1.525(8)
C15A C16A 1.295(8)
C15A H15A 0.9500
C16A H16A 0.9500
C16A H16B 0.9500
C17A H17A 0.9800
C17A H17B 0.9800
C17A H17C 0.9800
C18A H18A 0.9800
C18A H18B 0.9800
C18A H18C 0.9800
C1B C13B 1.354(9)
C1B C2B 1.382(8)
C1B H1BA 0.9500
C2B C3B 1.415(8)
C2B H2BA 0.9500
C3B C4B 1.365(8)
C3B C14B 1.542(8)
C4B C5B 1.399(8)
C4B H4BA 0.9500
C5B C13B 1.414(8)
C5B C6B 1.459(8)
C6B C7B 1.361(8)
C6B C11B 1.426(8)
C7B C8B 1.397(8)
C7B H7BA 0.9500
C8B C9B 1.394(8)
C8B H8BA 0.9500
C9B C10B 1.387(9)
C9B H9BA 0.9500
C10B C11B 1.370(8)
C10B H10B 0.9500
C11B N12B 1.389(8)
N12B C13B 1.374(8)
N12B H12B 0.8800
C14B C15B 1.522(9)
C14B C17B 1.535(8)
C14B C18B 1.539(8)
C15B C16B 1.217(10)
C15B H15B 0.9500
C16B H16C 0.9500
C16B H16D 0.9500
C16D H16E 0.9500
C16D H16F 0.9500
C17B H17D 0.9800
C17B H17E 0.9800
C17B H17F 0.9800
C18B H18D 0.9800
C18B H18E 0.9800
C18B H18F 0.9800
C1C C2C 1.385(8)
C1C C13C 1.385(8)
C1C H1CA 0.9500
C2C C3C 1.418(8)
C2C H2CA 0.9500
C3C C4C 1.376(8)
C3C C14C 1.526(8)
C4C C5C 1.391(7)
C4C H4CA 0.9500
C5C C13C 1.413(7)
C5C C6C 1.421(7)
C6C C7C 1.403(7)
C6C C11C 1.411(8)
C7C C8C 1.366(8)
C7C H7CA 0.9500
C8C C9C 1.403(8)
C8C H8CA 0.9500
C9C C10C 1.376(8)
C9C H9CA 0.9500
C10C C11C 1.396(8)
C10C H10C 0.9500
C11C N12C 1.370(7)
N12C C13C 1.361(7)
N12C H12C 0.8800
C14C C15C 1.513(9)
C14C C17C 1.518(8)
C14C C18C 1.554(9)
C15C C16C 1.330(9)
C15C H15C 0.9500
C16C H16I 0.9500
C16C H16J 0.9500
C17C H17G 0.9800
C17C H17H 0.9800
C17C H17I 0.9800
C18C H18G 0.9800
C18C H18H 0.9800
C18C H18I 0.9800

loop_
_geom_torsion_atom_site_label_1
_geom_torsion_atom_site_label_2
_geom_torsion_atom_site_label_3
_geom_torsion_atom_site_label_4
_geom_torsion
C13A C1A C2A C3A -0.3(8)
C1A C2A C3A C4A 1.7(8)
C1A C2A C3A C14A 177.7(5)
C2A C3A C4A C5A -2.2(8)
C14A C3A C4A C5A -177.9(5)
C3A C4A C5A C13A 1.3(8)
C3A C4A C5A C6A -179.6(5)
C4A C5A C6A C7A -0.2(10)
C13A C5A C6A C7A 179.0(6)
C4A C5A C6A C11A 179.6(6)
C13A C5A C6A C11A -1.2(5)
C11A C6A C7A C8A 0.4(7)
C5A C6A C7A C8A -179.9(5)
C6A C7A C8A C9A 0.1(8)
C7A C8A C9A C10A -0.8(9)
C8A C9A C10A C11A 0.9(8)
C9A C10A C11A N12A 178.1(5)
C9A C10A C11A C6A -0.4(8)
C7A C6A C11A C10A -0.2(8)
C5A C6A C11A C10A 180.0(5)
C7A C6A C11A N12A -179.0(4)
C5A C6A C11A N12A 1.2(6)
C10A C11A N12A C13A -179.3(5)
C6A C11A N12A C13A -0.6(6)
C11A N12A C13A C1A 179.9(5)
C11A N12A C13A C5A -0.1(6)
C2A C1A C13A N12A 179.4(5)
C2A C1A C13A C5A -0.6(8)
C4A C5A C13A N12A -179.8(4)
C6A C5A C13A N12A 0.8(6)
C4A C5A C13A C1A 0.2(8)
C6A C5A C13A C1A -179.2(5)
C4A C3A C14A C18A 103.4(6)
C2A C3A C14A C18A -72.4(6)
C4A C3A C14A C17A -18.5(8)
C2A C3A C14A C17A 165.7(5)
C4A C3A C14A C15A -135.1(6)
C2A C3A C14A C15A 49.1(7)
C18A C14A C15A C16A -3.8(9)
C17A C14A C15A C16A 117.2(7)
C3A C14A C15A C16A -123.2(7)
C13B C1B C2B C3B 0.6(9)
C1B C2B C3B C4B 1.8(9)
C1B C2B C3B C14B -179.2(6)
C2B C3B C4B C5B -1.0(8)
C14B C3B C4B C5B -180.0(5)
C3B C4B C5B C13B -2.1(8)
C3B C4B C5B C6B -179.7(6)
C4B C5B C6B C7B -2.7(11)
C13B C5B C6B C7B 179.5(6)
C4B C5B C6B C11B 177.0(6)
C13B C5B C6B C11B -0.8(6)
C11B C6B C7B C8B 0.2(8)
C5B C6B C7B C8B 179.8(6)
C6B C7B C8B C9B 0.1(8)
C7B C8B C9B C10B -0.3(9)
C8B C9B C10B C11B 0.4(9)
C9B C10B C11B N12B 177.8(6)
C9B C10B C11B C6B -0.1(9)
C7B C6B C11B C10B -0.1(8)
C5B C6B C11B C10B -179.9(5)
C7B C6B C11B N12B -178.5(5)
C5B C6B C11B N12B 1.8(6)
C10B C11B N12B C13B 179.7(6)
C6B C11B N12B C13B -2.1(7)
C2B C1B C13B N12B -179.8(6)
C2B C1B C13B C5B -3.8(9)
C11B N12B C13B C1B 178.0(6)
C11B N12B C13B C5B 1.6(7)
C4B C5B C13B C1B 4.6(9)
C6B C5B C13B C1B -177.3(5)
C4B C5B C13B N12B -178.6(5)
C6B C5B C13B N12B -0.4(6)
C4B C3B C14B C15B 105.7(7)
C2B C3B C14B C15B -73.3(7)
C4B C3B C14B C17B -13.2(8)
C2B C3B C14B C17B 167.8(5)
C4B C3B C14B C18B -132.2(6)
C2B C3B C14B C18B 48.8(7)
C17B C14B C15B C16B -112.9(10)
C18B C14B C15B C16B 4.5(12)
C3B C14B C15B C16B 126.2(10)
C13C C1C C2C C3C -0.5(9)
C1C C2C C3C C4C 2.7(9)
C1C C2C C3C C14C -175.1(6)
C2C C3C C4C C5C -2.0(9)
C14C C3C C4C C5C 175.8(6)
C3C C4C C5C C13C -0.9(8)
C3C C4C C5C C6C -173.3(6)
C4C C5C C6C C7C -7.4(11)
C13C C5C C6C C7C 179.6(6)
C4C C5C C6C C11C 173.0(6)
C13C C5C C6C C11C 0.0(6)
C11C C6C C7C C8C -1.0(8)
C5C C6C C7C C8C 179.4(6)
C6C C7C C8C C9C -1.4(9)
C7C C8C C9C C10C 2.6(9)
C8C C9C C10C C11C -1.2(8)
C9C C10C C11C N12C -179.0(5)
C9C C10C C11C C6C -1.4(8)
C7C C6C C11C N12C -179.4(5)
C5C C6C C11C N12C 0.3(6)
C7C C6C C11C C10C 2.5(8)
C5C C6C C11C C10C -177.8(5)
C10C C11C N12C C13C 177.4(5)
C6C C11C N12C C13C -0.5(6)
C11C N12C C13C C1C -177.0(6)
C11C N12C C13C C5C 0.5(6)
C2C C1C C13C N12C 174.7(6)
C2C C1C C13C C5C -2.5(9)
C4C C5C C13C N12C -174.5(5)
C6C C5C C13C N12C -0.3(6)
C4C C5C C13C C1C 3.2(8)
C6C C5C C13C C1C 177.5(5)
C4C C3C C14C C15C -127.1(6)
C2C C3C C14C C15C 50.7(8)
C4C C3C C14C C17C -9.0(9)
C2C C3C C14C C17C 168.7(6)
C4C C3C C14C C18C 110.0(7)
C2C C3C C14C C18C -72.3(7)
C17C C14C C15C C16C 115.3(8)
C3C C14C C15C C16C -122.9(8)
C18C C14C C15C C16C -2.9(10)
